data_7117448
loop_
_publ_author_name
'Liu, Yan-Hua'
'Liu, Yue-Jin'
'Yan, Sheng-Yi'
'Shi, Bing-Feng'

_publ_section_title
;
 Ni(ii)-catalyzed dehydrative alkynylation of unactivated (hetero)aryl C-H
 bonds using oxygen: a user-friendly approach.
;
_journal_issue 58
_journal_name_full 'Chemical communications (Cambridge, England)'
_journal_page_first 11650
_journal_page_last 11653
_journal_paper_doi 10.1039/c5cc03729h
_journal_volume 51
_journal_year 2015
_chemical_formula_sum 'C30 H49 N O Si2'
_chemical_formula_weight 495.88
_chemical_name_systematic
;
 ?
;
_space_group_IT_number 2
_symmetry_cell_setting triclinic
_symmetry_space_group_name_Hall '-P 1'
_symmetry_space_group_name_H-M 'P -1'
_atom_sites_solution_hydrogens geom
_atom_sites_solution_primary direct
_atom_sites_solution_secondary difmap
_audit_creation_method SHELXL-97
_audit_update_record
;
2015-05-04 deposited with the CCDC.
2015-06-09 downloaded from the CCDC.
;
_cell_angle_alpha 74.497(2)
_cell_angle_beta 75.4870(10)
_cell_angle_gamma 76.750(2)
_cell_formula_units_Z 4
_cell_length_a 12.5020(8)
_cell_length_b 15.8137(9)
_cell_length_c 17.4136(10)
_cell_measurement_reflns_used 14144
_cell_measurement_temperature 296(2)
_cell_measurement_theta_max 27.5
_cell_measurement_theta_min 3.0
_cell_volume 3162.7(3)
_computing_cell_refinement 'PROCESS-AUTO  (Rigaku,2006)'
_computing_data_collection 'PROCESS-AUTO  (Rigaku,2006)'
_computing_data_reduction 'CrystalStructure (Rigaku,2007)'
_computing_molecular_graphics 'Ortep3 for windows (Farrugia,1997)'
_computing_publication_material 'WinGX (Farrugia, 1999)'
_computing_structure_refinement 'SHELXL-97 (Sheldrick, 2008)'
_computing_structure_solution 'SHELXS-97 (Sheldrick, 2008)'
_diffrn_ambient_temperature 296(2)
_diffrn_detector_area_resol_mean 10.00
_diffrn_measured_fraction_theta_full 0.993
_diffrn_measured_fraction_theta_max 0.993
_diffrn_measurement_device_type 'Rigaku RAXIS-RAPID/ZJUG'
_diffrn_measurement_method \w
_diffrn_radiation_monochromator graphite
_diffrn_radiation_source 'rotating anode'
_diffrn_radiation_type MoK\a
_diffrn_radiation_wavelength 0.71073
_diffrn_reflns_av_R_equivalents 0.0583
_diffrn_reflns_av_sigmaI/netI 0.0815
_diffrn_reflns_limit_h_max 14
_diffrn_reflns_limit_h_min -14
_diffrn_reflns_limit_k_max 18
_diffrn_reflns_limit_k_min -18
_diffrn_reflns_limit_l_max 20
_diffrn_reflns_limit_l_min -20
_diffrn_reflns_number 24862
_diffrn_reflns_theta_full 25.00
_diffrn_reflns_theta_max 25.00
_diffrn_reflns_theta_min 3.08
_exptl_absorpt_coefficient_mu 0.133
_exptl_absorpt_correction_T_max 0.9638
_exptl_absorpt_correction_T_min 0.9428
_exptl_absorpt_correction_type multi-scan
_exptl_absorpt_process_details 'Higashi, T. (1995)'
_exptl_crystal_colour colorless
_exptl_crystal_density_diffrn 1.041
_exptl_crystal_density_method 'not measured'
_exptl_crystal_description chunk
_exptl_crystal_F_000 1088
_exptl_crystal_size_max 0.45
_exptl_crystal_size_mid 0.36
_exptl_crystal_size_min 0.28
_refine_diff_density_max 0.656
_refine_diff_density_min -0.598
_refine_diff_density_rms 0.105
_refine_ls_extinction_coef 0.048(6)
_refine_ls_extinction_expression Fc^*^=kFc[1+0.001xFc^2^\l^3^/sin(2\q)]^-1/4^
_refine_ls_extinction_method SHELXL
_refine_ls_goodness_of_fit_ref 1.191
_refine_ls_hydrogen_treatment constr
_refine_ls_matrix_type full
_refine_ls_number_parameters 569
_refine_ls_number_reflns 11075
_refine_ls_number_restraints 9
_refine_ls_restrained_S_all 1.192
_refine_ls_R_factor_all 0.2309
_refine_ls_R_factor_gt 0.1479
_refine_ls_shift/su_max 0.013
_refine_ls_shift/su_mean 0.001
_refine_ls_structure_factor_coef Fsqd
_refine_ls_weighting_details 'calc w=1/[\s^2^(Fo^2^)+(0.2000P)^2^+3.0000P] where P=(Fo^2^+2Fc^2^)/3'
_refine_ls_weighting_scheme calc
_refine_ls_wR_factor_gt 0.3813
_refine_ls_wR_factor_ref 0.4410
_reflns_number_gt 5124
_reflns_number_total 11075
_reflns_threshold_expression >2sigma(I)
_cod_data_source_file c5cc03729h2.cif
_cod_data_source_block 1186bp
_cod_database_code 7117448
_audit_block_doi 10.5517/cc14p2c8

loop_
_symmetry_equiv_pos_as_xyz
'x, y, z'
'-x, -y, -z'

loop_
_atom_site_label
_atom_site_type_symbol
_atom_site_fract_x
_atom_site_fract_y
_atom_site_fract_z
_atom_site_U_iso_or_equiv
_atom_site_adp_type
_atom_site_occupancy
_atom_site_symmetry_multiplicity
_atom_site_calc_flag
_atom_site_refinement_flags
_atom_site_disorder_assembly
_atom_site_disorder_group
C1A C 0.2779(5) 0.5346(5) 0.2884(4) 0.0654(17) Uani 1 1 d . . .
C2A C 0.2313(5) 0.4760(5) 0.3561(4) 0.0612(16) Uani 1 1 d . . .
C3A C 0.1146(5) 0.4609(5) 0.3824(4) 0.0599(16) Uani 1 1 d . . .
C4A C 0.0203(5) 0.4998(5) 0.3522(5) 0.077(2) Uani 1 1 d . . .
H4A H 0.0234 0.5432 0.3040 0.092 Uiso 1 1 calc R . .
C5A C -0.0793(6) 0.4736(6) 0.3944(6) 0.092(3) Uani 1 1 d . . .
H5A H -0.1442 0.4999 0.3742 0.110 Uiso 1 1 calc R . .
C6A C -0.0861(6) 0.4105(7) 0.4647(6) 0.095(3) Uani 1 1 d . . .
H6A H -0.1556 0.3946 0.4907 0.114 Uiso 1 1 calc R . .
C7A C 0.0060(6) 0.3686(5) 0.4994(5) 0.078(2) Uani 1 1 d . . .
C8A C 0.1063(5) 0.3962(5) 0.4558(5) 0.0697(19) Uani 1 1 d . . .
C9A C 0.2204(6) 0.3668(5) 0.4750(5) 0.0716(19) Uani 1 1 d . . .
C10A C -0.0026(7) 0.3007(6) 0.5799(5) 0.102(3) Uani 1 1 d . . .
H10A H 0.0702 0.2808 0.5936 0.152 Uiso 1 1 calc R . .
H10B H -0.0302 0.2508 0.5753 0.152 Uiso 1 1 calc R . .
H10C H -0.0531 0.3276 0.6217 0.152 Uiso 1 1 calc R . .
C11A C 0.4867(6) 0.5425(5) 0.3540(4) 0.0726(19) Uani 1 1 d . . .
H11A H 0.4952 0.4781 0.3769 0.087 Uiso 1 1 calc R . .
C12A C 0.4125(7) 0.5871(7) 0.4211(5) 0.103(3) Uani 1 1 d . . .
H12A H 0.3388 0.5723 0.4333 0.155 Uiso 1 1 calc R . .
H12B H 0.4075 0.6505 0.4033 0.155 Uiso 1 1 calc R . .
H12C H 0.4442 0.5665 0.4690 0.155 Uiso 1 1 calc R . .
C13A C 0.6038(7) 0.5658(7) 0.3340(6) 0.114(3) Uani 1 1 d . . .
H13A H 0.6500 0.5378 0.2915 0.170 Uiso 1 1 calc R . .
H13B H 0.6361 0.5451 0.3817 0.170 Uiso 1 1 calc R . .
H13C H 0.5988 0.6293 0.3163 0.170 Uiso 1 1 calc R . .
C14A C 0.5153(6) 0.4927(7) 0.1892(4) 0.091(3) Uani 1 1 d . . .
H14A H 0.5917 0.5051 0.1778 0.110 Uiso 1 1 calc R . .
C15A C 0.5197(9) 0.3931(7) 0.2290(6) 0.122(3) Uani 1 1 d . . .
H15A H 0.5445 0.3801 0.2795 0.183 Uiso 1 1 calc R . .
H15B H 0.5710 0.3584 0.1932 0.183 Uiso 1 1 calc R . .
H15C H 0.4462 0.3784 0.2393 0.183 Uiso 1 1 calc R . .
C16A C 0.4772(9) 0.5156(9) 0.1063(5) 0.135(4) Uani 1 1 d . . .
H16A H 0.4742 0.5782 0.0827 0.203 Uiso 1 1 calc R . .
H16B H 0.4041 0.5008 0.1150 0.203 Uiso 1 1 calc R . .
H16C H 0.5297 0.4821 0.0701 0.203 Uiso 1 1 calc R . .
C17A C 0.4081(8) 0.6819(7) 0.2054(6) 0.106(3) Uani 1 1 d . . .
H17A H 0.3693 0.6851 0.1620 0.127 Uiso 1 1 calc R . .
C18A C 0.5178(11) 0.7152(10) 0.1618(8) 0.188(7) Uani 1 1 d . . .
H18A H 0.5653 0.6729 0.1319 0.281 Uiso 1 1 calc R . .
H18B H 0.5550 0.7222 0.2011 0.281 Uiso 1 1 calc R . .
H18C H 0.5021 0.7716 0.1249 0.281 Uiso 1 1 calc R . .
C19A C 0.3369(14) 0.7481(8) 0.2516(8) 0.169(5) Uani 1 1 d . . .
H19A H 0.2677 0.7279 0.2800 0.253 Uiso 1 1 calc R . .
H19B H 0.3212 0.8044 0.2147 0.253 Uiso 1 1 calc R . .
H19C H 0.3756 0.7548 0.2902 0.253 Uiso 1 1 calc R . .
C20A C 0.2158(6) 0.5781(5) 0.2271(4) 0.0658(17) Uani 1 1 d . . .
C21A C 0.1691(6) 0.6151(6) 0.1715(5) 0.081(2) Uani 1 1 d . . .
C22A C -0.0473(7) 0.6395(9) 0.1193(7) 0.122(4) Uani 1 1 d . . .
H22A H -0.0795 0.6629 0.1684 0.147 Uiso 1 1 calc R . .
C23A C -0.0539(11) 0.5440(10) 0.1440(7) 0.156(5) Uani 1 1 d . . .
H23A H -0.0057 0.5145 0.1819 0.233 Uiso 1 1 calc R . .
H23B H -0.0306 0.5185 0.0970 0.233 Uiso 1 1 calc R . .
H23C H -0.1299 0.5367 0.1694 0.233 Uiso 1 1 calc R . .
C24A C -0.1221(8) 0.6936(10) 0.0556(8) 0.165(5) Uani 1 1 d . . .
H24A H -0.1146 0.7552 0.0420 0.248 Uiso 1 1 calc R . .
H24B H -0.1992 0.6884 0.0787 0.248 Uiso 1 1 calc R . .
H24C H -0.0982 0.6703 0.0073 0.248 Uiso 1 1 calc R . .
C25A C 0.1901(8) 0.6149(9) -0.0056(6) 0.118(4) Uani 1 1 d . . .
H25A H 0.2648 0.6303 -0.0158 0.142 Uiso 1 1 calc R . .
C26A C 0.1488(10) 0.6519(9) -0.0830(6) 0.149(4) Uani 1 1 d . . .
H26A H 0.1403 0.7157 -0.0957 0.224 Uiso 1 1 calc R . .
H26B H 0.0777 0.6349 -0.0771 0.224 Uiso 1 1 calc R . .
H26C H 0.2019 0.6289 -0.1261 0.224 Uiso 1 1 calc R . .
C27A C 0.2064(11) 0.5134(10) 0.0158(9) 0.167(5) Uani 1 1 d . . .
H27A H 0.2334 0.4910 0.0657 0.251 Uiso 1 1 calc R . .
H27B H 0.2601 0.4904 -0.0271 0.251 Uiso 1 1 calc R . .
H27C H 0.1361 0.4949 0.0222 0.251 Uiso 1 1 calc R . .
C28A C 0.1024(11) 0.7852(8) 0.0574(9) 0.144(5) Uani 1 1 d . . .
H28A H 0.0646 0.8107 0.0113 0.173 Uiso 1 1 calc R . .
C29A C 0.2194(14) 0.8070(10) 0.0300(9) 0.187(6) Uani 1 1 d . . .
H29A H 0.2593 0.7795 -0.0144 0.281 Uiso 1 1 calc R . .
H29B H 0.2582 0.7850 0.0744 0.281 Uiso 1 1 calc R . .
H29C H 0.2150 0.8705 0.0125 0.281 Uiso 1 1 calc R . .
C30A C 0.0370(12) 0.8321(9) 0.1263(12) 0.201(7) Uani 1 1 d . . .
H30A H -0.0372 0.8180 0.1440 0.302 Uiso 1 1 calc R . .
H30B H 0.0324 0.8954 0.1069 0.302 Uiso 1 1 calc R . .
H30C H 0.0751 0.8123 0.1711 0.302 Uiso 1 1 calc R . .
N1A N 0.2869(4) 0.4189(4) 0.4144(3) 0.0690(15) Uani 1 1 d . . .
H1A H 0.3569 0.4162 0.4130 0.083 Uiso 1 1 calc R . .
O1A O 0.2528(4) 0.3099(4) 0.5301(3) 0.0891(16) Uani 1 1 d . . .
Si1A Si 0.42505(16) 0.56363(14) 0.26035(12) 0.0677(6) Uani 1 1 d . . .
Si2A Si 0.10082(19) 0.66587(18) 0.08424(14) 0.0890(8) Uani 1 1 d . . .
C1B C 0.5002(5) 0.0679(5) 0.6529(4) 0.0634(17) Uani 1 1 d . . .
C2B C 0.5433(5) 0.1306(5) 0.5913(4) 0.0621(17) Uani 1 1 d . . .
C3B C 0.6642(5) 0.1407(5) 0.5553(4) 0.0643(17) Uani 1 1 d . . .
C4B C 0.7612(6) 0.0933(5) 0.5764(5) 0.083(2) Uani 1 1 d . . .
H4B H 0.7615 0.0464 0.6220 0.100 Uiso 1 1 calc R . .
C5B C 0.8579(6) 0.1168(7) 0.5284(6) 0.099(3) Uani 1 1 d . . .
H5B H 0.9255 0.0854 0.5423 0.119 Uiso 1 1 calc R . .
C6B C 0.8608(7) 0.1846(6) 0.4605(6) 0.093(3) Uani 1 1 d . . .
H6B H 0.9299 0.1972 0.4295 0.112 Uiso 1 1 calc R . .
C7B C 0.7640(6) 0.2348(5) 0.4366(5) 0.077(2) Uani 1 1 d . . .
C8B C 0.6659(5) 0.2118(5) 0.4871(4) 0.0628(17) Uani 1 1 d . . .
C9B C 0.5474(6) 0.2517(5) 0.4799(4) 0.0662(18) Uani 1 1 d . . .
C10B C 0.7670(8) 0.3072(7) 0.3614(5) 0.107(3) Uani 1 1 d . . .
H10D H 0.8436 0.3119 0.3357 0.161 Uiso 1 1 calc R . .
H10E H 0.7286 0.3627 0.3753 0.161 Uiso 1 1 calc R . .
H10F H 0.7308 0.2937 0.3247 0.161 Uiso 1 1 calc R . .
C11B C 0.2737(6) 0.0851(5) 0.5987(5) 0.077(2) Uani 1 1 d . . .
H11B H 0.2626 0.1504 0.5842 0.092 Uiso 1 1 calc R . .
C12B C 0.3425(8) 0.0530(7) 0.5216(5) 0.109(3) Uani 1 1 d . . .
H12D H 0.4157 0.0688 0.5085 0.163 Uiso 1 1 calc R . .
H12E H 0.3050 0.0808 0.4771 0.163 Uiso 1 1 calc R . .
H12F H 0.3497 -0.0105 0.5314 0.163 Uiso 1 1 calc R . .
C13B C 0.1568(7) 0.0599(7) 0.6219(6) 0.117(3) Uani 1 1 d . . .
H13D H 0.1159 0.0795 0.6704 0.175 Uiso 1 1 calc R . .
H13E H 0.1637 -0.0036 0.6314 0.175 Uiso 1 1 calc R . .
H13F H 0.1173 0.0881 0.5784 0.175 Uiso 1 1 calc R . .
C14B C 0.2754(7) 0.1152(6) 0.7656(5) 0.086(2) Uani 1 1 d . . .
H14B H 0.1971 0.1063 0.7823 0.104 Uiso 1 1 calc R . .
C15B C 0.3267(9) 0.0855(8) 0.8414(5) 0.125(4) Uani 1 1 d . . .
H15D H 0.3273 0.0229 0.8631 0.187 Uiso 1 1 calc R . .
H15E H 0.2830 0.1180 0.8815 0.187 Uiso 1 1 calc R . .
H15F H 0.4022 0.0970 0.8272 0.187 Uiso 1 1 calc R . .
C16B C 0.2754(8) 0.2151(6) 0.7300(6) 0.109(3) Uani 1 1 d . . .
H16D H 0.2425 0.2336 0.6827 0.163 Uiso 1 1 calc R . .
H16E H 0.3512 0.2260 0.7152 0.163 Uiso 1 1 calc R . .
H16F H 0.2327 0.2481 0.7699 0.163 Uiso 1 1 calc R . .
C17B C 0.3558(7) -0.0744(5) 0.7371(5) 0.087(2) Uani 1 1 d . . .
H17B H 0.4039 -0.0867 0.7768 0.104 Uiso 1 1 calc R . .
C18B C 0.2466(8) -0.0998(7) 0.7842(7) 0.134(4) Uani 1 1 d . . .
H18D H 0.2119 -0.0610 0.8209 0.202 Uiso 1 1 calc R . .
H18E H 0.2591 -0.1602 0.8147 0.202 Uiso 1 1 calc R . .
H18F H 0.1984 -0.0946 0.7475 0.202 Uiso 1 1 calc R . .
C19B C 0.4147(9) -0.1357(6) 0.6765(6) 0.115(3) Uani 1 1 d . . .
H19D H 0.4848 -0.1180 0.6468 0.172 Uiso 1 1 calc R . .
H19E H 0.3674 -0.1306 0.6392 0.172 Uiso 1 1 calc R . .
H19F H 0.4283 -0.1964 0.7062 0.172 Uiso 1 1 calc R . .
C20B C 0.5744(6) 0.0053(5) 0.7001(4) 0.0690(19) Uani 1 1 d . . .
C21B C 0.6321(7) -0.0505(6) 0.7426(5) 0.080(2) Uani 1 1 d . A .
C22B C 0.6404(12) -0.1773(10) 0.9046(9) 0.194 Uani 1 1 d . A .
H22B H 0.6892 -0.2194 0.9391 0.233 Uiso 1 1 calc R . .
C23B C 0.5704(12) -0.0963(10) 0.9466(9) 0.198(2) Uani 1 1 d . . .
H23D H 0.6213 -0.0622 0.9521 0.297 Uiso 1 1 calc R . .
H23E H 0.5286 -0.1200 0.9993 0.297 Uiso 1 1 calc R . .
H23F H 0.5196 -0.0587 0.9132 0.297 Uiso 1 1 calc R . .
C24B C 0.5431(13) -0.2060(10) 0.9133(8) 0.185 Uani 1 1 d . . .
H24D H 0.5587 -0.2600 0.8940 0.278 Uiso 1 1 calc R . .
H24E H 0.4947 -0.1612 0.8824 0.278 Uiso 1 1 calc R . .
H24F H 0.5071 -0.2173 0.9697 0.278 Uiso 1 1 calc R . .
N1B N 0.4821(4) 0.2014(4) 0.5425(3) 0.0646(14) Uani 1 1 d . . .
H1B H 0.4100 0.2120 0.5513 0.078 Uiso 1 1 calc R . .
O1B O 0.5137(4) 0.3173(4) 0.4310(3) 0.0796(14) Uani 1 1 d . . .
Si1B Si 0.34825(16) 0.04835(14) 0.68694(12) 0.0672(6) Uani 1 1 d . . .
Si2B Si 0.7192(3) -0.1348(2) 0.8048(2) 0.1387(3) Uani 1 1 d D . .
C28B C 0.8149(17) -0.2169(11) 0.7462(11) 0.178 Uani 0.486(12) 1 d PD A 1
H28B H 0.8908 -0.2042 0.7221 0.213 Uiso 0.486(12) 1 calc PR A 1
C29B C 0.753(2) -0.2363(17) 0.6882(16) 0.153 Uani 0.486(12) 1 d PD A 1
H29D H 0.7410 -0.1841 0.6458 0.229 Uiso 0.486(12) 1 calc PR A 1
H29E H 0.6822 -0.2522 0.7181 0.229 Uiso 0.486(12) 1 calc PR A 1
H29F H 0.7977 -0.2846 0.6646 0.229 Uiso 0.486(12) 1 calc PR A 1
C30B C 0.808(3) -0.3070(18) 0.808(2) 0.209 Uani 0.486(12) 1 d PD A 1
H30D H 0.8429 -0.3096 0.8516 0.313 Uiso 0.486(12) 1 calc PR A 1
H30E H 0.8453 -0.3547 0.7811 0.313 Uiso 0.486(12) 1 calc PR A 1
H30F H 0.7304 -0.3127 0.8289 0.313 Uiso 0.486(12) 1 calc PR A 1
C28C C 0.7680(17) -0.2334(11) 0.7561(14) 0.175 Uani 0.514(12) 1 d PD A 2
H28C H 0.7145 -0.2739 0.7673 0.210 Uiso 0.514(12) 1 calc PR A 2
C29C C 0.819(3) -0.199(3) 0.6657(15) 0.226 Uani 0.514(12) 1 d PD A 2
H29G H 0.7601 -0.1684 0.6370 0.339 Uiso 0.514(12) 1 calc PR A 2
H29H H 0.8597 -0.2491 0.6425 0.339 Uiso 0.514(12) 1 calc PR A 2
H29I H 0.8691 -0.1598 0.6612 0.339 Uiso 0.514(12) 1 calc PR A 2
C30C C 0.8871(17) -0.2772(18) 0.7704(14) 0.148 Uani 0.514(12) 1 d PD A 2
H30G H 0.8835 -0.3053 0.8269 0.222 Uiso 0.514(12) 1 calc PR A 2
H30H H 0.9338 -0.2325 0.7549 0.222 Uiso 0.514(12) 1 calc PR A 2
H30I H 0.9182 -0.3211 0.7382 0.222 Uiso 0.514(12) 1 calc PR A 2
C25B C 0.8195(10) -0.0800(10) 0.8266(8) 0.195 Uani 1 1 d D A .
H25B H 0.7725 -0.0411 0.8621 0.234 Uiso 1 1 calc R . .
C26B C 0.8868(11) -0.0172(9) 0.7583(7) 0.189 Uani 1 1 d D . .
H26D H 0.8386 0.0205 0.7230 0.284 Uiso 1 1 calc R A .
H26E H 0.9475 -0.0517 0.7276 0.284 Uiso 1 1 calc R . .
H26F H 0.9163 0.0190 0.7815 0.284 Uiso 1 1 calc R . .
C27B C 0.9107(11) -0.1345(10) 0.8742(8) 0.190 Uani 1 1 d D . .
H27D H 0.8833 -0.1851 0.9120 0.285 Uiso 1 1 calc R A .
H27E H 0.9290 -0.0978 0.9033 0.285 Uiso 1 1 calc R . .
H27F H 0.9765 -0.1545 0.8369 0.285 Uiso 1 1 calc R . .

loop_
_atom_site_aniso_label
_atom_site_aniso_U_11
_atom_site_aniso_U_22
_atom_site_aniso_U_33
_atom_site_aniso_U_23
_atom_site_aniso_U_13
_atom_site_aniso_U_12
C1A 0.066(4) 0.070(4) 0.067(4) -0.021(4) -0.026(3) -0.003(3)
C2A 0.059(4) 0.067(4) 0.060(4) -0.015(3) -0.018(3) -0.008(3)
C3A 0.052(4) 0.068(4) 0.065(4) -0.024(4) -0.010(3) -0.012(3)
C4A 0.057(4) 0.093(6) 0.086(5) -0.023(4) -0.023(4) -0.013(4)
C5A 0.049(4) 0.114(7) 0.119(7) -0.035(6) -0.019(4) -0.012(4)
C6A 0.056(5) 0.113(7) 0.120(7) -0.041(6) 0.000(5) -0.025(5)
C7A 0.065(4) 0.078(5) 0.092(5) -0.024(4) -0.004(4) -0.019(4)
C8A 0.049(4) 0.082(5) 0.086(5) -0.033(4) -0.008(3) -0.017(3)
C9A 0.066(4) 0.066(5) 0.080(5) -0.016(4) -0.013(4) -0.008(4)
C10A 0.084(5) 0.095(6) 0.111(7) -0.017(5) 0.011(5) -0.028(5)
C11A 0.071(4) 0.074(5) 0.071(4) -0.004(4) -0.017(4) -0.020(4)
C12A 0.096(6) 0.130(8) 0.100(6) -0.046(6) -0.044(5) 0.002(5)
C13A 0.090(6) 0.140(8) 0.120(7) 0.014(6) -0.051(5) -0.058(6)
C14A 0.064(4) 0.148(9) 0.061(4) -0.032(5) -0.005(4) -0.014(5)
C15A 0.146(9) 0.116(8) 0.101(7) -0.044(6) -0.026(6) 0.007(7)
C16A 0.123(8) 0.202(12) 0.082(6) -0.060(7) -0.016(6) -0.002(8)
C17A 0.110(7) 0.114(8) 0.100(7) 0.019(6) -0.052(6) -0.050(6)
C18A 0.191(13) 0.200(14) 0.177(12) 0.084(10) -0.106(10) -0.120(11)
C19A 0.260(17) 0.104(9) 0.147(11) 0.000(8) -0.086(11) -0.026(10)
C20A 0.065(4) 0.075(5) 0.061(4) -0.013(4) -0.023(3) -0.009(4)
C21A 0.077(5) 0.094(6) 0.071(5) -0.018(4) -0.015(4) -0.015(4)
C22A 0.073(6) 0.180(12) 0.121(8) -0.051(8) -0.038(5) 0.004(6)
C23A 0.167(11) 0.185(13) 0.136(9) 0.001(9) -0.044(8) -0.102(10)
C24A 0.088(7) 0.234(15) 0.179(12) -0.049(11) -0.071(8) 0.014(8)
C25A 0.087(6) 0.179(12) 0.087(6) -0.024(7) -0.019(5) -0.023(7)
C26A 0.167(11) 0.194(13) 0.097(8) -0.043(8) -0.021(7) -0.044(9)
C27A 0.160(11) 0.149(12) 0.198(14) -0.078(11) -0.031(10) 0.003(9)
C28A 0.127(9) 0.126(10) 0.176(12) 0.015(9) -0.078(9) -0.020(8)
C29A 0.224(16) 0.167(13) 0.179(13) 0.039(10) -0.087(12) -0.088(12)
C30A 0.159(12) 0.124(11) 0.32(2) -0.102(13) -0.010(14) 0.002(9)
N1A 0.051(3) 0.081(4) 0.071(4) -0.005(3) -0.016(3) -0.013(3)
O1A 0.072(3) 0.091(4) 0.085(4) 0.010(3) -0.012(3) -0.014(3)
Si1A 0.0605(11) 0.0800(14) 0.0644(12) -0.0106(10) -0.0196(9) -0.0146(10)
Si2A 0.0804(15) 0.1043(19) 0.0823(15) -0.0102(13) -0.0372(12) -0.0058(13)
C1B 0.066(4) 0.065(4) 0.058(4) -0.013(3) -0.019(3) -0.004(3)
C2B 0.054(4) 0.073(5) 0.059(4) -0.014(4) -0.019(3) -0.005(3)
C3B 0.063(4) 0.069(4) 0.068(4) -0.027(4) -0.012(3) -0.016(4)
C4B 0.056(4) 0.085(5) 0.112(6) -0.023(5) -0.033(4) -0.002(4)
C5B 0.051(4) 0.122(8) 0.123(7) -0.017(6) -0.027(5) -0.017(5)
C6B 0.064(5) 0.109(7) 0.111(7) -0.027(6) -0.018(5) -0.017(5)
C7B 0.065(4) 0.079(5) 0.096(5) -0.024(4) -0.019(4) -0.019(4)
C8B 0.051(4) 0.068(4) 0.075(4) -0.025(4) -0.010(3) -0.012(3)
C9B 0.066(4) 0.072(5) 0.064(4) -0.021(4) -0.009(3) -0.017(4)
C10B 0.104(6) 0.123(8) 0.097(6) 0.001(6) -0.015(5) -0.059(6)
C11B 0.068(4) 0.069(5) 0.098(6) -0.019(4) -0.024(4) -0.010(4)
C12B 0.139(8) 0.106(7) 0.102(7) -0.023(6) -0.055(6) -0.027(6)
C13B 0.100(6) 0.122(8) 0.139(8) -0.007(6) -0.042(6) -0.046(6)
C14B 0.078(5) 0.096(6) 0.079(5) -0.030(5) 0.002(4) -0.008(4)
C15B 0.153(9) 0.152(10) 0.070(5) -0.042(6) -0.018(6) -0.012(7)
C16B 0.120(7) 0.095(7) 0.112(7) -0.046(6) -0.007(6) -0.010(6)
C17B 0.087(5) 0.087(6) 0.087(5) 0.002(5) -0.028(4) -0.029(5)
C18B 0.113(8) 0.119(8) 0.152(9) 0.017(7) -0.017(7) -0.047(7)
C19B 0.151(9) 0.070(6) 0.126(8) -0.025(6) -0.041(7) -0.009(6)
C20B 0.064(4) 0.086(5) 0.061(4) -0.021(4) -0.007(3) -0.021(4)
C21B 0.083(5) 0.083(5) 0.072(5) -0.017(4) -0.023(4) -0.002(4)
C22B 0.157 0.161 0.178 0.081 -0.023 -0.010
C23B 0.188 0.162 0.196 -0.058 -0.021(11) 0.066(10)
C24B 0.181 0.172 0.158 0.025 -0.017 -0.034
N1B 0.055(3) 0.071(4) 0.066(3) -0.010(3) -0.014(3) -0.012(3)
O1B 0.076(3) 0.079(4) 0.077(3) -0.001(3) -0.018(3) -0.015(3)
Si1B 0.0662(12) 0.0706(13) 0.0660(12) -0.0148(10) -0.0139(9) -0.0141(10)
Si2B 0.154 0.131 0.150 0.004(2) -0.1020(13) -0.023(2)
C28B 0.151 0.172 0.165 -0.015 -0.024 0.027
C29B 0.165 0.123 0.157 0.014 -0.064 -0.020
C30B 0.200 0.170 0.200 0.061 -0.030 -0.052
C28C 0.160 0.155 0.170 -0.041 -0.031 0.055
C29C 0.235 0.245 0.179 -0.016 -0.095 0.017
C30C 0.164 0.157 0.130 -0.096 -0.022 0.027
C25B 0.180 0.196 0.168 0.029 -0.047 -0.022
C26B 0.191 0.185 0.141 0.025 -0.021 -0.019
C27B 0.177 0.185 0.167 0.033 -0.038 -0.031

loop_
_atom_type_symbol
_atom_type_description
_atom_type_scat_dispersion_real
_atom_type_scat_dispersion_imag
_atom_type_scat_source
C C 0.0033 0.0016 'International Tables Vol C Tables 4.2.6.8 and 6.1.1.4'
H H 0.0000 0.0000 'International Tables Vol C Tables 4.2.6.8 and 6.1.1.4'
N N 0.0061 0.0033 'International Tables Vol C Tables 4.2.6.8 and 6.1.1.4'
O O 0.0106 0.0060 'International Tables Vol C Tables 4.2.6.8 and 6.1.1.4'
Si Si 0.0817 0.0704 'International Tables Vol C Tables 4.2.6.8 and 6.1.1.4'

loop_
_geom_angle_atom_site_label_1
_geom_angle_atom_site_label_2
_geom_angle_atom_site_label_3
_geom_angle
C2A C1A C20A 119.6(6)
C2A C1A Si1A 128.6(5)
C20A C1A Si1A 111.8(5)
N1A C2A C1A 126.0(6)
N1A C2A C3A 105.4(5)
C1A C2A C3A 128.6(6)
C4A C3A C8A 119.1(6)
C4A C3A C2A 132.7(7)
C8A C3A C2A 108.1(6)
C3A C4A C5A 118.4(8)
C3A C4A H4A 120.8
C5A C4A H4A 120.8
C6A C5A C4A 122.0(8)
C6A C5A H5A 119.0
C4A C5A H5A 119.0
C5A C6A C7A 122.8(7)
C5A C6A H6A 118.6
C7A C6A H6A 118.6
C8A C7A C6A 114.4(8)
C8A C7A C10A 122.9(7)
C6A C7A C10A 122.7(7)
C7A C8A C3A 123.4(7)
C7A C8A C9A 129.1(7)
C3A C8A C9A 107.5(6)
O1A C9A N1A 125.0(7)
O1A C9A C8A 130.1(7)
N1A C9A C8A 105.0(6)
C7A C10A H10A 109.5
C7A C10A H10B 109.5
H10A C10A H10B 109.5
C7A C10A H10C 109.5
H10A C10A H10C 109.5
H10B C10A H10C 109.5
C13A C11A C12A 109.8(7)
C13A C11A Si1A 112.7(5)
C12A C11A Si1A 114.6(5)
C13A C11A H11A 106.4
C12A C11A H11A 106.4
Si1A C11A H11A 106.4
C11A C12A H12A 109.5
C11A C12A H12B 109.5
H12A C12A H12B 109.5
C11A C12A H12C 109.5
H12A C12A H12C 109.5
H12B C12A H12C 109.5
C11A C13A H13A 109.5
C11A C13A H13B 109.5
H13A C13A H13B 109.5
C11A C13A H13C 109.5
H13A C13A H13C 109.5
H13B C13A H13C 109.5
C15A C14A C16A 110.8(9)
C15A C14A Si1A 111.1(6)
C16A C14A Si1A 112.4(6)
C15A C14A H14A 107.4
C16A C14A H14A 107.4
Si1A C14A H14A 107.4
C14A C15A H15A 109.5
C14A C15A H15B 109.5
H15A C15A H15B 109.5
C14A C15A H15C 109.5
H15A C15A H15C 109.5
H15B C15A H15C 109.5
C14A C16A H16A 109.5
C14A C16A H16B 109.5
H16A C16A H16B 109.5
C14A C16A H16C 109.5
H16A C16A H16C 109.5
H16B C16A H16C 109.5
C19A C17A C18A 108.4(11)
C19A C17A Si1A 117.1(7)
C18A C17A Si1A 114.7(8)
C19A C17A H17A 105.2
C18A C17A H17A 105.2
Si1A C17A H17A 105.2
C17A C18A H18A 109.5
C17A C18A H18B 109.5
H18A C18A H18B 109.5
C17A C18A H18C 109.5
H18A C18A H18C 109.5
H18B C18A H18C 109.5
C17A C19A H19A 109.5
C17A C19A H19B 109.5
H19A C19A H19B 109.5
C17A C19A H19C 109.5
H19A C19A H19C 109.5
H19B C19A H19C 109.5
C21A C20A C1A 176.0(7)
C20A C21A Si2A 176.7(8)
C23A C22A C24A 113.3(10)
C23A C22A Si2A 115.1(8)
C24A C22A Si2A 110.7(8)
C23A C22A H22A 105.6
C24A C22A H22A 105.6
Si2A C22A H22A 105.6
C22A C23A H23A 109.5
C22A C23A H23B 109.5
H23A C23A H23B 109.5
C22A C23A H23C 109.5
H23A C23A H23C 109.5
H23B C23A H23C 109.5
C22A C24A H24A 109.5
C22A C24A H24B 109.5
H24A C24A H24B 109.5
C22A C24A H24C 109.5
H24A C24A H24C 109.5
H24B C24A H24C 109.5
C26A C25A C27A 110.9(11)
C26A C25A Si2A 114.2(8)
C27A C25A Si2A 112.1(8)
C26A C25A H25A 106.4
C27A C25A H25A 106.4
Si2A C25A H25A 106.4
C25A C26A H26A 109.5
C25A C26A H26B 109.5
H26A C26A H26B 109.5
C25A C26A H26C 109.5
H26A C26A H26C 109.5
H26B C26A H26C 109.5
C25A C27A H27A 109.5
C25A C27A H27B 109.5
H27A C27A H27B 109.5
C25A C27A H27C 109.5
H27A C27A H27C 109.5
H27B C27A H27C 109.5
C29A C28A C30A 109.4(12)
C29A C28A Si2A 113.1(10)
C30A C28A Si2A 112.8(10)
C29A C28A H28A 107.0
C30A C28A H28A 107.0
Si2A C28A H28A 107.0
C28A C29A H29A 109.5
C28A C29A H29B 109.5
H29A C29A H29B 109.5
C28A C29A H29C 109.5
H29A C29A H29C 109.5
H29B C29A H29C 109.5
C28A C30A H30A 109.5
C28A C30A H30B 109.5
H30A C30A H30B 109.5
C28A C30A H30C 109.5
H30A C30A H30C 109.5
H30B C30A H30C 109.5
C2A N1A C9A 113.9(6)
C2A N1A H1A 123.0
C9A N1A H1A 123.0
C17A Si1A C14A 109.3(5)
C17A Si1A C11A 113.1(4)
C14A Si1A C11A 110.0(4)
C17A Si1A C1A 105.2(4)
C14A Si1A C1A 107.8(3)
C11A Si1A C1A 111.2(3)
C28A Si2A C21A 108.6(5)
C28A Si2A C22A 112.6(6)
C21A Si2A C22A 105.5(4)
C28A Si2A C25A 108.5(6)
C21A Si2A C25A 107.1(4)
C22A Si2A C25A 114.2(5)
C2B C1B C20B 118.3(6)
C2B C1B Si1B 128.4(5)
C20B C1B Si1B 113.2(5)
C1B C2B N1B 126.1(6)
C1B C2B C3B 129.9(6)
N1B C2B C3B 103.9(5)
C4B C3B C8B 120.3(6)
C4B C3B C2B 131.7(7)
C8B C3B C2B 108.0(6)
C3B C4B C5B 117.3(8)
C3B C4B H4B 121.4
C5B C4B H4B 121.4
C4B C5B C6B 123.0(8)
C4B C5B H5B 118.5
C6B C5B H5B 118.5
C5B C6B C7B 121.8(8)
C5B C6B H6B 119.1
C7B C6B H6B 119.1
C6B C7B C8B 114.8(8)
C6B C7B C10B 121.9(7)
C8B C7B C10B 123.4(7)
C7B C8B C3B 122.8(6)
C7B C8B C9B 129.0(7)
C3B C8B C9B 108.1(6)
O1B C9B N1B 126.1(6)
O1B C9B C8B 128.1(6)
N1B C9B C8B 105.7(6)
C7B C10B H10D 109.5
C7B C10B H10E 109.5
H10D C10B H10E 109.5
C7B C10B H10F 109.5
H10D C10B H10F 109.5
H10E C10B H10F 109.5
C13B C11B C12B 110.8(7)
C13B C11B Si1B 112.3(6)
C12B C11B Si1B 113.7(5)
C13B C11B H11B 106.5
C12B C11B H11B 106.5
Si1B C11B H11B 106.5
C11B C12B H12D 109.5
C11B C12B H12E 109.5
H12D C12B H12E 109.5
C11B C12B H12F 109.5
H12D C12B H12F 109.5
H12E C12B H12F 109.5
C11B C13B H13D 109.5
C11B C13B H13E 109.5
H13D C13B H13E 109.5
C11B C13B H13F 109.5
H13D C13B H13F 109.5
H13E C13B H13F 109.5
C16B C14B C15B 109.8(8)
C16B C14B Si1B 111.0(5)
C15B C14B Si1B 112.5(6)
C16B C14B H14B 107.8
C15B C14B H14B 107.8
Si1B C14B H14B 107.8
C14B C15B H15D 109.5
C14B C15B H15E 109.5
H15D C15B H15E 109.5
C14B C15B H15F 109.5
H15D C15B H15F 109.5
H15E C15B H15F 109.5
C14B C16B H16D 109.5
C14B C16B H16E 109.5
H16D C16B H16E 109.5
C14B C16B H16F 109.5
H16D C16B H16F 109.5
H16E C16B H16F 109.5
C18B C17B C19B 111.0(8)
C18B C17B Si1B 114.5(7)
C19B C17B Si1B 112.7(6)
C18B C17B H17B 106.0
C19B C17B H17B 106.0
Si1B C17B H17B 106.0
C17B C18B H18D 109.5
C17B C18B H18E 109.5
H18D C18B H18E 109.5
C17B C18B H18F 109.5
H18D C18B H18F 109.5
H18E C18B H18F 109.5
C17B C19B H19D 109.5
C17B C19B H19E 109.5
H19D C19B H19E 109.5
C17B C19B H19F 109.5
H19D C19B H19F 109.5
H19E C19B H19F 109.5
C21B C20B C1B 176.1(7)
C20B C21B Si2B 179.1(8)
C24B C22B C23B 89.1(12)
C24B C22B Si2B 120.8(13)
C23B C22B Si2B 110.5(10)
C24B C22B H22B 111.5
C23B C22B H22B 111.5
Si2B C22B H22B 111.5
C22B C23B H23D 109.5
C22B C23B H23E 109.5
H23D C23B H23E 109.5
C22B C23B H23F 109.5
H23D C23B H23F 109.5
H23E C23B H23F 109.5
C22B C24B H24D 109.5
C22B C24B H24E 109.5
H24D C24B H24E 109.5
C22B C24B H24F 109.5
H24D C24B H24F 109.5
H24E C24B H24F 109.5
C9B N1B C2B 114.2(6)
C9B N1B H1B 122.9
C2B N1B H1B 122.9
C14B Si1B C11B 109.4(4)
C14B Si1B C17B 108.7(4)
C11B Si1B C17B 113.7(4)
C14B Si1B C1B 107.6(3)
C11B Si1B C1B 111.2(3)
C17B Si1B C1B 106.0(3)
C21B Si2B C25B 107.7(5)
C21B Si2B C22B 112.1(5)
C25B Si2B C22B 103.2(8)
C21B Si2B C28C 107.7(7)
C25B Si2B C28C 121.4(9)
C22B Si2B C28C 104.8(10)
C21B Si2B C28B 111.9(7)
C25B Si2B C28B 102.1(10)
C22B Si2B C28B 118.4(9)
C28C Si2B C28B 20.2(10)
C29B C28B C30B 95(2)
C29B C28B Si2B 109.7(17)
C30B C28B Si2B 102.8(18)
C29B C28B H28B 115.6
C30B C28B H28B 115.6
Si2B C28B H28B 115.6
C28B C29B H29D 109.5
C28B C29B H29E 109.5
H29D C29B H29E 109.5
C28B C29B H29F 109.5
H29D C29B H29F 109.5
H29E C29B H29F 109.5
C28B C30B H30D 109.5
C28B C30B H30E 109.5
H30D C30B H30E 109.5
C28B C30B H30F 109.5
H30D C30B H30F 109.5
H30E C30B H30F 109.5
C29C C28C C30C 88.9(19)
C29C C28C Si2B 108(2)
C30C C28C Si2B 108.6(11)
C29C C28C H28C 116.0
C30C C28C H28C 116.0
Si2B C28C H28C 116.0
C28C C29C H29G 109.5
C28C C29C H29H 109.5
H29G C29C H29H 109.5
C28C C29C H29I 109.5
H29G C29C H29I 109.5
H29H C29C H29I 109.5
C28C C30C H30G 109.5
C28C C30C H30H 109.5
H30G C30C H30H 109.5
C28C C30C H30I 109.5
H30G C30C H30I 109.5
H30H C30C H30I 109.5
C26B C25B C27B 101.3(8)
C26B C25B Si2B 120.8(11)
C27B C25B Si2B 120.8(10)
C26B C25B H25B 103.9
C27B C25B H25B 103.9
Si2B C25B H25B 103.9
C25B C26B H26D 109.5
C25B C26B H26E 109.5
H26D C26B H26E 109.5
C25B C26B H26F 109.5
H26D C26B H26F 109.5
H26E C26B H26F 109.5
C25B C27B H27D 109.5
C25B C27B H27E 109.5
H27D C27B H27E 109.5
C25B C27B H27F 109.5
H27D C27B H27F 109.5
H27E C27B H27F 109.5

loop_
_geom_bond_atom_site_label_1
_geom_bond_atom_site_label_2
_geom_bond_distance
C1A C2A 1.381(9)
C1A C20A 1.412(9)
C1A Si1A 1.911(7)
C2A N1A 1.380(8)
C2A C3A 1.470(8)
C3A C4A 1.361(9)
C3A C8A 1.404(10)
C4A C5A 1.371(10)
C4A H4A 0.9300
C5A C6A 1.355(12)
C5A H5A 0.9300
C6A C7A 1.384(11)
C6A H6A 0.9300
C7A C8A 1.391(9)
C7A C10A 1.517(11)
C8A C9A 1.488(10)
C9A O1A 1.208(8)
C9A N1A 1.377(8)
C10A H10A 0.9600
C10A H10B 0.9600
C10A H10C 0.9600
C11A C13A 1.524(9)
C11A C12A 1.523(11)
C11A Si1A 1.894(7)
C11A H11A 0.9800
C12A H12A 0.9600
C12A H12B 0.9600
C12A H12C 0.9600
C13A H13A 0.9600
C13A H13B 0.9600
C13A H13C 0.9600
C14A C15A 1.538(13)
C14A C16A 1.558(11)
C14A Si1A 1.878(8)
C14A H14A 0.9800
C15A H15A 0.9600
C15A H15B 0.9600
C15A H15C 0.9600
C16A H16A 0.9600
C16A H16B 0.9600
C16A H16C 0.9600
C17A C19A 1.483(15)
C17A C18A 1.527(13)
C17A Si1A 1.850(10)
C17A H17A 0.9800
C18A H18A 0.9600
C18A H18B 0.9600
C18A H18C 0.9600
C19A H19A 0.9600
C19A H19B 0.9600
C19A H19C 0.9600
C20A C21A 1.202(9)
C21A Si2A 1.835(8)
C22A C23A 1.471(15)
C22A C24A 1.576(13)
C22A Si2A 1.904(10)
C22A H22A 0.9800
C23A H23A 0.9600
C23A H23B 0.9600
C23A H23C 0.9600
C24A H24A 0.9600
C24A H24B 0.9600
C24A H24C 0.9600
C25A C26A 1.488(13)
C25A C27A 1.525(16)
C25A Si2A 1.931(11)
C25A H25A 0.9800
C26A H26A 0.9600
C26A H26B 0.9600
C26A H26C 0.9600
C27A H27A 0.9600
C27A H27B 0.9600
C27A H27C 0.9600
C28A C29A 1.510(16)
C28A C30A 1.538(18)
C28A Si2A 1.822(13)
C28A H28A 0.9800
C29A H29A 0.9600
C29A H29B 0.9600
C29A H29C 0.9600
C30A H30A 0.9600
C30A H30B 0.9600
C30A H30C 0.9600
N1A H1A 0.8600
C1B C2B 1.345(9)
C1B C20B 1.430(10)
C1B Si1B 1.914(7)
C2B N1B 1.409(8)
C2B C3B 1.511(9)
C3B C4B 1.352(9)
C3B C8B 1.400(9)
C4B C5B 1.353(10)
C4B H4B 0.9300
C5B C6B 1.367(11)
C5B H5B 0.9300
C6B C7B 1.379(11)
C6B H6B 0.9300
C7B C8B 1.379(9)
C7B C10B 1.492(11)
C8B C9B 1.494(9)
C9B O1B 1.219(8)
C9B N1B 1.370(8)
C10B H10D 0.9600
C10B H10E 0.9600
C10B H10F 0.9600
C11B C13B 1.531(10)
C11B C12B 1.543(11)
C11B Si1B 1.887(8)
C11B H11B 0.9800
C12B H12D 0.9600
C12B H12E 0.9600
C12B H12F 0.9600
C13B H13D 0.9600
C13B H13E 0.9600
C13B H13F 0.9600
C14B C16B 1.535(12)
C14B C15B 1.526(12)
C14B Si1B 1.879(8)
C14B H14B 0.9800
C15B H15D 0.9600
C15B H15E 0.9600
C15B H15F 0.9600
C16B H16D 0.9600
C16B H16E 0.9600
C16B H16F 0.9600
C17B C18B 1.487(11)
C17B C19B 1.558(12)
C17B Si1B 1.894(8)
C17B H17B 0.9800
C18B H18D 0.9600
C18B H18E 0.9600
C18B H18F 0.9600
C19B H19D 0.9600
C19B H19E 0.9600
C19B H19F 0.9600
C20B C21B 1.213(10)
C21B Si2B 1.814(9)
C22B C24B 1.353(17)
C22B C23B 1.61(2)
C22B Si2B 1.807(13)
C22B H22B 0.9800
C23B H23D 0.9600
C23B H23E 0.9600
C23B H23F 0.9600
C24B H24D 0.9600
C24B H24E 0.9600
C24B H24F 0.9600
N1B H1B 0.8600
Si2B C25B 1.839(14)
Si2B C28C 1.880(5)
Si2B C28B 1.883(5)
C28B C29B 1.540(3)
C28B C30B 1.543(3)
C28B H28B 0.9800
C29B H29D 0.9600
C29B H29E 0.9600
C29B H29F 0.9600
C30B H30D 0.9600
C30B H30E 0.9600
C30B H30F 0.9600
C28C C29C 1.540(3)
C28C C30C 1.543(3)
C28C H28C 0.9800
C29C H29G 0.9600
C29C H29H 0.9600
C29C H29I 0.9600
C30C H30G 0.9600
C30C H30H 0.9600
C30C H30I 0.9600
C25B C26B 1.536(19)
C25B C27B 1.54(2)
C25B H25B 0.9800
C26B H26D 0.9600
C26B H26E 0.9600
C26B H26F 0.9600
C27B H27D 0.9600
C27B H27E 0.9600
C27B H27F 0.9600

loop_
_geom_torsion_atom_site_label_1
_geom_torsion_atom_site_label_2
_geom_torsion_atom_site_label_3
_geom_torsion_atom_site_label_4
_geom_torsion
C20A C1A C2A N1A 169.5(7)
Si1A C1A C2A N1A -6.9(11)
C20A C1A C2A C3A -11.2(11)
Si1A C1A C2A C3A 172.5(5)
N1A C2A C3A C4A 176.7(7)
C1A C2A C3A C4A -2.8(12)
N1A C2A C3A C8A 0.7(7)
C1A C2A C3A C8A -178.8(7)
C8A C3A C4A C5A -0.5(11)
C2A C3A C4A C5A -176.2(7)
C3A C4A C5A C6A -0.1(13)
C4A C5A C6A C7A 0.7(14)
C5A C6A C7A C8A -0.5(12)
C5A C6A C7A C10A 177.4(8)
C6A C7A C8A C3A -0.2(11)
C10A C7A C8A C3A -178.1(7)
C6A C7A C8A C9A 179.3(7)
C10A C7A C8A C9A 1.4(12)
C4A C3A C8A C7A 0.7(11)
C2A C3A C8A C7A 177.3(6)
C4A C3A C8A C9A -178.9(6)
C2A C3A C8A C9A -2.3(7)
C7A C8A C9A O1A 3.9(13)
C3A C8A C9A O1A -176.6(8)
C7A C8A C9A N1A -176.6(7)
C3A C8A C9A N1A 3.0(8)
C1A C2A N1A C9A -179.2(7)
C3A C2A N1A C9A 1.3(8)
O1A C9A N1A C2A 176.9(7)
C8A C9A N1A C2A -2.7(8)
C19A C17A Si1A C14A 178.7(8)
C18A C17A Si1A C14A -52.7(9)
C19A C17A Si1A C11A -58.3(9)
C18A C17A Si1A C11A 70.3(10)
C19A C17A Si1A C1A 63.2(9)
C18A C17A Si1A C1A -168.2(8)
C15A C14A Si1A C17A -172.9(6)
C16A C14A Si1A C17A -48.2(8)
C15A C14A Si1A C11A 62.3(7)
C16A C14A Si1A C11A -172.9(6)
C15A C14A Si1A C1A -59.1(7)
C16A C14A Si1A C1A 65.7(8)
C13A C11A Si1A C17A -61.3(8)
C12A C11A Si1A C17A 65.2(7)
C13A C11A Si1A C14A 61.2(7)
C12A C11A Si1A C14A -172.2(6)
C13A C11A Si1A C1A -179.4(6)
C12A C11A Si1A C1A -52.9(7)
C2A C1A Si1A C17A -147.3(7)
C20A C1A Si1A C17A 36.1(6)
C2A C1A Si1A C14A 96.1(7)
C20A C1A Si1A C14A -80.5(6)
C2A C1A Si1A C11A -24.6(7)
C20A C1A Si1A C11A 158.8(5)
C29A C28A Si2A C21A 63.2(11)
C30A C28A Si2A C21A -61.8(10)
C29A C28A Si2A C22A 179.6(9)
C30A C28A Si2A C22A 54.7(11)
C29A C28A Si2A C25A -52.9(11)
C30A C28A Si2A C25A -177.9(9)
C20A C21A Si2A C25A -30(12)
C23A C22A Si2A C28A -178.3(9)
C24A C22A Si2A C28A 51.6(10)
C23A C22A Si2A C21A -60.0(9)
C24A C22A Si2A C21A 169.9(8)
C23A C22A Si2A C25A 57.4(10)
C24A C22A Si2A C25A -72.8(10)
C26A C25A Si2A C28A -60.5(10)
C27A C25A Si2A C28A 172.4(8)
C26A C25A Si2A C21A -177.6(8)
C27A C25A Si2A C21A 55.3(9)
C26A C25A Si2A C22A 66.0(10)
C27A C25A Si2A C22A -61.1(9)
C20B C1B C2B N1B -174.9(6)
Si1B C1B C2B N1B 6.0(11)
C20B C1B C2B C3B 8.5(11)
Si1B C1B C2B C3B -170.6(5)
C1B C2B C3B C4B -3.6(12)
N1B C2B C3B C4B 179.3(7)
C1B C2B C3B C8B 174.1(7)
N1B C2B C3B C8B -3.0(7)
C8B C3B C4B C5B -0.9(11)
C2B C3B C4B C5B 176.6(7)
C3B C4B C5B C6B -0.8(13)
C4B C5B C6B C7B 0.8(15)
C5B C6B C7B C8B 0.9(12)
C5B C6B C7B C10B -178.4(9)
C6B C7B C8B C3B -2.6(10)
C10B C7B C8B C3B 176.7(7)
C6B C7B C8B C9B 179.8(7)
C10B C7B C8B C9B -1.0(12)
C4B C3B C8B C7B 2.7(10)
C2B C3B C8B C7B -175.3(6)
C4B C3B C8B C9B -179.2(6)
C2B C3B C8B C9B 2.8(7)
C7B C8B C9B O1B -5.9(12)
C3B C8B C9B O1B 176.2(7)
C7B C8B C9B N1B 176.5(7)
C3B C8B C9B N1B -1.5(7)
C2B C1B C20B C21B -174(11)
O1B C9B N1B C2B -178.3(7)
C8B C9B N1B C2B -0.6(7)
C1B C2B N1B C9B -175.1(6)
C3B C2B N1B C9B 2.2(7)
C16B C14B Si1B C11B -59.9(7)
C15B C14B Si1B C11B 176.6(6)
C16B C14B Si1B C17B 175.3(6)
C15B C14B Si1B C17B 51.8(7)
C16B C14B Si1B C1B 61.0(7)
C15B C14B Si1B C1B -62.5(7)
C13B C11B Si1B C14B -68.2(7)
C12B C11B Si1B C14B 165.0(6)
C13B C11B Si1B C17B 53.6(7)
C12B C11B Si1B C17B -73.2(6)
C13B C11B Si1B C1B 173.1(6)
C12B C11B Si1B C1B 46.3(7)
C18B C17B Si1B C14B 51.6(8)
C19B C17B Si1B C14B 179.8(6)
C18B C17B Si1B C11B -70.6(8)
C19B C17B Si1B C11B 57.6(7)
C18B C17B Si1B C1B 167.0(7)
C19B C17B Si1B C1B -64.8(7)
C2B C1B Si1B C14B -90.6(7)
C20B C1B Si1B C14B 90.3(6)
C2B C1B Si1B C11B 29.2(7)
C20B C1B Si1B C11B -149.9(5)
C2B C1B Si1B C17B 153.2(7)
C20B C1B Si1B C17B -25.9(6)
C20B C21B Si2B C25B 115(48)
C20B C21B Si2B C22B -132(48)
C20B C21B Si2B C28C -18(48)
C24B C22B Si2B C21B 50.5(16)
C23B C22B Si2B C21B -51.2(13)
C24B C22B Si2B C25B 166.2(14)
C23B C22B Si2B C25B 64.5(12)
C24B C22B Si2B C28C -65.9(15)
C23B C22B Si2B C28C -167.6(12)
C24B C22B Si2B C28B -82.0(16)
C23B C22B Si2B C28B 176.3(12)
C21B Si2B C28B C29B -37.6(18)
C25B Si2B C28B C29B -152.6(15)
C22B Si2B C28B C29B 95.0(17)
C21B Si2B C28B C30B -137.8(17)
C25B Si2B C28B C30B 107.2(19)
C22B Si2B C28B C30B -5(2)
C28C Si2B C28B C30B -56(3)
C21B Si2B C28C C29C 51.2(18)
C25B Si2B C28C C29C -73.4(19)
C22B Si2B C28C C29C 170.7(17)
C28B Si2B C28C C29C -54(3)
C21B Si2B C28C C30C 146.2(16)
C25B Si2B C28C C30C 22(2)
C22B Si2B C28C C30C -94.4(19)
C28B Si2B C28C C30C 41(2)
C21B Si2B C25B C26B -48.0(13)
C22B Si2B C25B C26B -166.7(12)
C28C Si2B C25B C26B 76.6(15)
C28B Si2B C25B C26B 70.0(14)
C21B Si2B C25B C27B -176.3(11)
C22B Si2B C25B C27B 65.0(13)
C28C Si2B C25B C27B -51.7(16)
C28B Si2B C25B C27B -58.3(14)
